data_1518735
loop_
_publ_author_name
'Nielsen, Christian Benedikt Orea'
'S\/orensen, Henning Osholm'
'Kongsted, Jacob'

_publ_section_title
;
 Comparison between Theoretically and Experimentally Determined Electronic
 Properties: Applications to Two-Photon Singlet Oxygen Sensitizers.
;
_journal_issue 10
_journal_name_full 'The journal of physical chemistry. A'
_journal_page_first 1906
_journal_page_last 1916
_journal_paper_doi 10.1021/jp5122849
_journal_volume 119
_journal_year 2015
_chemical_formula_moiety 'C46 H34 N4 O4'
_chemical_formula_sum 'C46 H34 N4 O4'
_chemical_formula_weight 706.77
_chemical_name_systematic
; 
 ? 
;
_space_group_IT_number 61
_symmetry_cell_setting orthorhombic
_symmetry_space_group_name_Hall '-P 2ac 2ab'
_symmetry_space_group_name_H-M 'P b c a'
_atom_sites_solution_hydrogens geom
_atom_sites_solution_primary direct
_atom_sites_solution_secondary difmap
_audit_creation_method SHELXL-97
_cell_angle_alpha 90.
_cell_angle_beta 90.
_cell_angle_gamma 90.
_cell_formula_units_Z 4
_cell_length_a 10.981(2)
_cell_length_b 16.0090(19)
_cell_length_c 19.9870(18)
_cell_measurement_reflns_used 30690
_cell_measurement_temperature 122(1)
_cell_measurement_theta_max 32.08
_cell_measurement_theta_min 2.04
_cell_volume 3513.6(8)
_computing_cell_refinement 'Dirax/lsq (Duisenberg & Schreurs, 1989-2000)'
_computing_data_collection KappaCCD
_computing_data_reduction 'Denzo and Scalepak (Otwinowski & Minor, 1997)'
_computing_structure_refinement 'SHELXL-97 (Sheldrick, 1997)'
_computing_structure_solution 'SHELXS-97 (Sheldrick, 1990)'
_diffrn_ambient_temperature 122(1)
_diffrn_measured_fraction_theta_full 0.996
_diffrn_measured_fraction_theta_max 0.996
_diffrn_measurement_device_type 'Nonius KappaCCD'
_diffrn_measurement_method '\w and \f scans'
_diffrn_radiation_monochromator graphite
_diffrn_radiation_source 'fine-focus sealed tube'
_diffrn_radiation_type MoK\a
_diffrn_radiation_wavelength 0.71073
_diffrn_reflns_av_R_equivalents 0.0779
_diffrn_reflns_av_sigmaI/netI 0.0310
_diffrn_reflns_limit_h_max 16
_diffrn_reflns_limit_h_min -16
_diffrn_reflns_limit_k_max 23
_diffrn_reflns_limit_k_min -23
_diffrn_reflns_limit_l_max 29
_diffrn_reflns_limit_l_min -29
_diffrn_reflns_number 85028
_diffrn_reflns_theta_full 32.08
_diffrn_reflns_theta_max 32.08
_diffrn_reflns_theta_min 2.04
_exptl_absorpt_coefficient_mu 0.086
_exptl_absorpt_correction_T_max 0.991
_exptl_absorpt_correction_T_min 0.968
_exptl_absorpt_correction_type integration
_exptl_absorpt_process_details
;
Gaussian integration (Coppens, 1970)
;
_exptl_crystal_colour 'Dark red'
_exptl_crystal_density_diffrn 1.336
_exptl_crystal_density_meas ?
_exptl_crystal_density_method 'not measured'
_exptl_crystal_description Prism
_exptl_crystal_F_000 1480
_exptl_crystal_size_max 0.60
_exptl_crystal_size_mid 0.25
_exptl_crystal_size_min 0.16
_refine_diff_density_max 0.646
_refine_diff_density_min -0.244
_refine_diff_density_rms 0.071
_refine_ls_extinction_method none
_refine_ls_goodness_of_fit_ref 1.065
_refine_ls_hydrogen_treatment constr
_refine_ls_matrix_type full
_refine_ls_number_parameters 244
_refine_ls_number_reflns 6122
_refine_ls_number_restraints 0
_refine_ls_restrained_S_all 1.065
_refine_ls_R_factor_all 0.0908
_refine_ls_R_factor_gt 0.0620
_refine_ls_shift/su_max 0.000
_refine_ls_shift/su_mean 0.000
_refine_ls_structure_factor_coef Fsqd
_refine_ls_weighting_details 'calc w=1/[\s^2^(Fo^2^)+(0.0734P)^2^+2.8615P] where P=(Fo^2^+2Fc^2^)/3'
_refine_ls_weighting_scheme calc
_refine_ls_wR_factor_gt 0.1469
_refine_ls_wR_factor_ref 0.1686
_reflns_number_gt 4549
_reflns_number_total 6122
_reflns_threshold_expression >2sigma(I)
_cod_data_source_file jp5122849_si_003.cif
_cod_data_source_block shelxl
_cod_depositor_comments
;
The following automatic conversions were performed:

'_symmetry_cell_setting' value 'Orthorhombic' changed to
'orthorhombic' according to
/usr/data/users/saulius/crontab/automatic-downloads/rss-feeds/ACS/lib/dictionaries/cif_core.dic
dictionary named 'cif_core.dic' version 2.4.2 from 2011-04-26.

'_exptl_crystal_density_meas' value 'not measured' was changed to '?'
- the value is perceived as not measured.

Automatic conversion script
Id: cif_fix_values 3008 2015-01-20 13:52:24Z robertas 

 Adding full bibliography for 1518735--1518737.cif.
;
_cod_original_cell_volume 3513.6(9)
_cod_original_sg_symbol_H-M Pbca
_cod_database_code 1518735

loop_
_symmetry_equiv_pos_as_xyz
'x, y, z'
'-x+1/2, -y, z+1/2'
'x+1/2, -y+1/2, -z'
'-x, y+1/2, -z+1/2'
'-x, -y, -z'
'x-1/2, y, -z-1/2'
'-x-1/2, y-1/2, z'
'x, -y-1/2, z-1/2'

loop_
_atom_site_label
_atom_site_type_symbol
_atom_site_fract_x
_atom_site_fract_y
_atom_site_fract_z
_atom_site_U_iso_or_equiv
_atom_site_adp_type
_atom_site_occupancy
_atom_site_symmetry_multiplicity
_atom_site_calc_flag
_atom_site_refinement_flags
N1 N 0.41722(11) 0.12055(8) 0.67058(7) 0.0197(3) Uani 1 1 d .
C2 C 0.80381(13) 0.33144(9) 0.58266(8) 0.0191(3) Uani 1 1 d .
H2 H 0.8819 0.3201 0.6010 0.023 Uiso 1 1 calc R
C3 C 0.59267(14) 0.27240(9) 0.56835(7) 0.0190(3) Uani 1 1 d .
H3 H 0.5821 0.3047 0.5289 0.023 Uiso 1 1 calc R
C4 C 0.70359(13) 0.27700(9) 0.60329(7) 0.0169(3) Uani 1 1 d .
C5 C 0.71405(13) 0.22980(9) 0.66220(8) 0.0187(3) Uani 1 1 d .
H5 H 0.7879 0.2319 0.6869 0.022 Uiso 1 1 calc R
C6 C 1.11419(13) 0.46812(9) 0.50132(7) 0.0175(3) Uani 1 1 d .
C7 C 0.51079(13) 0.17394(8) 0.64877(7) 0.0162(3) Uani 1 1 d .
C8 C 0.44435(13) 0.04772(9) 0.70922(7) 0.0175(3) Uani 1 1 d .
C9 C 0.61952(13) 0.18028(9) 0.68528(7) 0.0178(3) Uani 1 1 d .
H9 H 0.6284 0.1504 0.7261 0.021 Uiso 1 1 calc R
C10 C 1.01811(13) 0.41905(9) 0.52225(7) 0.0180(3) Uani 1 1 d .
H10 H 1.0336 0.3638 0.5375 0.022 Uiso 1 1 calc R
C11 C 0.39456(15) -0.04455(11) 0.80066(9) 0.0260(3) Uani 1 1 d .
H11 H 0.3433 -0.0586 0.8373 0.031 Uiso 1 1 calc R
C12 C 0.49851(13) 0.22190(9) 0.59015(7) 0.0181(3) Uani 1 1 d .
H12 H 0.4249 0.2196 0.5653 0.022 Uiso 1 1 calc R
O13 O 1.29989(13) 0.44058(9) 0.45091(8) 0.0419(4) Uani 1 1 d .
C14 C 0.21871(14) 0.06995(11) 0.63360(8) 0.0235(3) Uani 1 1 d .
H14 H 0.2503 0.0147 0.6324 0.028 Uiso 1 1 calc R
C15 C 0.05079(15) 0.16538(13) 0.61799(9) 0.0309(4) Uani 1 1 d .
H15 H -0.0315 0.1754 0.6057 0.037 Uiso 1 1 calc R
C16 C 0.89824(13) 0.44924(9) 0.52142(7) 0.0169(3) Uani 1 1 d .
C17 C 0.79486(13) 0.39572(10) 0.54028(7) 0.0197(3) Uani 1 1 d .
H17 H 0.7175 0.4075 0.5213 0.024 Uiso 1 1 calc R
C18 C 0.54291(14) -0.00389(9) 0.69291(8) 0.0207(3) Uani 1 1 d .
H18 H 0.5933 0.0092 0.6557 0.025 Uiso 1 1 calc R
C19 C 0.37119(14) 0.02716(10) 0.76390(8) 0.0225(3) Uani 1 1 d .
H19 H 0.3051 0.0624 0.7760 0.027 Uiso 1 1 calc R
O20 O 1.26036(13) 0.37906(9) 0.54500(8) 0.0397(3) Uani 1 1 d .
C21 C 0.24580(15) 0.21662(10) 0.65555(8) 0.0232(3) Uani 1 1 d .
H21 H 0.2957 0.2620 0.6692 0.028 Uiso 1 1 calc R
C22 C 0.49207(16) -0.09592(10) 0.78449(9) 0.0268(3) Uani 1 1 d .
H22 H 0.5073 -0.1452 0.8096 0.032 Uiso 1 1 calc R
C23 C 0.29358(13) 0.13612(10) 0.65303(7) 0.0191(3) Uani 1 1 d .
N24 N 1.23427(12) 0.42675(8) 0.49921(8) 0.0248(3) Uani 1 1 d .
C25 C 0.09801(15) 0.08476(12) 0.61596(9) 0.0296(4) Uani 1 1 d .
H25 H 0.0476 0.0396 0.6025 0.036 Uiso 1 1 calc R
C26 C 0.56688(15) -0.07467(10) 0.73148(9) 0.0249(3) Uani 1 1 d .
H26 H 0.6361 -0.1092 0.7215 0.030 Uiso 1 1 d R
C27 C 0.12404(16) 0.23067(12) 0.63795(9) 0.0285(4) Uani 1 1 d .
H27 H 0.0916 0.2857 0.6398 0.034 Uiso 1 1 calc R

loop_
_atom_site_aniso_label
_atom_site_aniso_U_11
_atom_site_aniso_U_22
_atom_site_aniso_U_33
_atom_site_aniso_U_23
_atom_site_aniso_U_13
_atom_site_aniso_U_12
N1 0.0129(5) 0.0190(6) 0.0273(6) 0.0092(5) 0.0004(5) -0.0025(4)
C2 0.0151(6) 0.0182(6) 0.0241(7) 0.0005(5) 0.0029(5) -0.0023(5)
C3 0.0212(6) 0.0171(6) 0.0187(6) 0.0031(5) 0.0007(5) -0.0041(5)
C4 0.0156(6) 0.0143(6) 0.0209(6) 0.0013(5) 0.0040(5) -0.0019(5)
C5 0.0155(6) 0.0160(6) 0.0247(7) 0.0030(5) 0.0004(5) -0.0018(5)
C6 0.0156(6) 0.0171(6) 0.0198(6) 0.0001(5) 0.0033(5) -0.0013(5)
C7 0.0150(6) 0.0134(6) 0.0202(6) 0.0015(5) 0.0028(5) -0.0024(5)
C8 0.0167(6) 0.0144(6) 0.0213(6) 0.0030(5) 0.0007(5) -0.0013(5)
C9 0.0167(6) 0.0156(6) 0.0211(6) 0.0044(5) 0.0003(5) -0.0008(5)
C10 0.0204(6) 0.0150(6) 0.0186(6) 0.0018(5) 0.0040(5) -0.0024(5)
C11 0.0238(7) 0.0259(8) 0.0282(8) 0.0091(6) 0.0042(6) -0.0025(6)
C12 0.0176(6) 0.0183(6) 0.0184(6) 0.0009(5) -0.0004(5) -0.0036(5)
O13 0.0322(7) 0.0360(7) 0.0575(9) 0.0092(7) 0.0259(7) 0.0073(6)
C14 0.0199(7) 0.0247(7) 0.0259(7) 0.0033(6) 0.0017(6) -0.0048(6)
C15 0.0156(7) 0.0459(10) 0.0313(8) 0.0126(8) -0.0009(6) -0.0002(7)
C16 0.0188(6) 0.0149(6) 0.0168(6) 0.0008(5) 0.0044(5) -0.0042(5)
C17 0.0169(6) 0.0219(7) 0.0204(6) -0.0003(5) 0.0033(5) -0.0038(5)
C18 0.0214(7) 0.0177(6) 0.0229(7) 0.0004(5) 0.0046(5) -0.0009(5)
C19 0.0193(6) 0.0211(7) 0.0270(7) 0.0053(6) 0.0053(6) 0.0006(5)
O20 0.0281(7) 0.0346(7) 0.0563(9) 0.0178(6) 0.0009(6) 0.0064(6)
C21 0.0196(6) 0.0234(7) 0.0268(7) 0.0062(6) 0.0018(6) 0.0006(6)
C22 0.0286(8) 0.0177(7) 0.0340(8) 0.0091(6) 0.0013(6) -0.0010(6)
C23 0.0143(6) 0.0237(7) 0.0193(6) 0.0056(5) 0.0012(5) -0.0019(5)
N24 0.0194(6) 0.0179(6) 0.0372(7) 0.0028(5) 0.0062(5) -0.0020(5)
C25 0.0200(7) 0.0398(10) 0.0291(8) 0.0054(7) -0.0020(6) -0.0095(7)
C26 0.0251(7) 0.0170(7) 0.0326(8) -0.0001(6) 0.0039(6) 0.0026(6)
C27 0.0223(7) 0.0316(9) 0.0318(8) 0.0099(7) 0.0018(6) 0.0066(6)

loop_
_atom_type_symbol
_atom_type_description
_atom_type_scat_dispersion_real
_atom_type_scat_dispersion_imag
_atom_type_scat_source
C C 0.0033 0.0016 'International Tables Vol C Tables 4.2.6.8 and 6.1.1.4'
H H 0.0000 0.0000 'International Tables Vol C Tables 4.2.6.8 and 6.1.1.4'
N N 0.0061 0.0033 'International Tables Vol C Tables 4.2.6.8 and 6.1.1.4'
O O 0.0106 0.0060 'International Tables Vol C Tables 4.2.6.8 and 6.1.1.4'

loop_
_geom_angle_atom_site_label_1
_geom_angle_atom_site_label_2
_geom_angle_atom_site_label_3
_geom_angle
_geom_angle_site_symmetry_1
_geom_angle_site_symmetry_3
C7 N1 C23 120.96(12) . .
C7 N1 C8 120.75(12) . .
C23 N1 C8 118.26(12) . .
C17 C2 C4 125.61(14) . .
C17 C2 H2 117.2 . .
C4 C2 H2 117.2 . .
C12 C3 C4 121.48(14) . .
C12 C3 H3 119.3 . .
C4 C3 H3 119.3 . .
C5 C4 C3 117.31(13) . .
C5 C4 C2 119.71(13) . .
C3 C4 C2 122.90(13) . .
C9 C5 C4 121.75(14) . .
C9 C5 H5 119.1 . .
C4 C5 H5 119.1 . .
C10 C6 C16 124.07(13) . 5_766
C10 C6 N24 115.86(13) . .
C16 C6 N24 119.93(12) 5_766 .
C9 C7 N1 120.34(13) . .
C9 C7 C12 118.34(12) . .
N1 C7 C12 121.32(13) . .
C19 C8 C18 119.21(13) . .
C19 C8 N1 119.74(13) . .
C18 C8 N1 121.06(13) . .
C5 C9 C7 120.42(13) . .
C5 C9 H9 119.8 . .
C7 C9 H9 119.8 . .
C6 C10 C16 121.20(13) . .
C6 C10 H10 119.4 . .
C16 C10 H10 119.4 . .
C22 C11 C19 120.60(15) . .
C22 C11 H11 119.7 . .
C19 C11 H11 119.7 . .
C3 C12 C7 120.64(13) . .
C3 C12 H12 119.7 . .
C7 C12 H12 119.7 . .
C25 C14 C23 120.19(16) . .
C25 C14 H14 119.9 . .
C23 C14 H14 119.9 . .
C27 C15 C25 119.66(15) . .
C27 C15 H15 120.2 . .
C25 C15 H15 120.2 . .
C6 C16 C10 114.73(12) 5_766 .
C6 C16 C17 123.83(13) 5_766 .
C10 C16 C17 121.39(13) . .
C2 C17 C16 123.67(14) . .
C2 C17 H17 118.2 . .
C16 C17 H17 118.2 . .
C26 C18 C8 119.72(14) . .
C26 C18 H18 120.1 . .
C8 C18 H18 120.1 . .
C11 C19 C8 120.28(15) . .
C11 C19 H19 119.9 . .
C8 C19 H19 119.9 . .
C23 C21 C27 119.89(16) . .
C23 C21 H21 120.1 . .
C27 C21 H21 120.1 . .
C26 C22 C11 119.38(15) . .
C26 C22 H22 120.3 . .
C11 C22 H22 120.3 . .
C21 C23 C14 119.38(14) . .
C21 C23 N1 120.75(14) . .
C14 C23 N1 119.87(14) . .
O13 N24 O20 124.34(15) . .
O13 N24 C6 117.82(14) . .
O20 N24 C6 117.80(13) . .
C15 C25 C14 120.29(17) . .
C15 C25 H25 119.9 . .
C14 C25 H25 119.9 . .
C22 C26 C18 120.76(15) . .
C22 C26 H26 119.1 . .
C18 C26 H26 120.1 . .
C15 C27 C21 120.58(17) . .
C15 C27 H27 119.7 . .
C21 C27 H27 119.7 . .

loop_
_geom_bond_atom_site_label_1
_geom_bond_atom_site_label_2
_geom_bond_distance
_geom_bond_site_symmetry_2
N1 C7 1.4068(18) .
N1 C23 1.4239(19) .
N1 C8 1.4297(19) .
C2 C17 1.337(2) .
C2 C4 1.4641(19) .
C2 H2 0.9500 .
C3 C12 1.384(2) .
C3 C4 1.406(2) .
C3 H3 0.9500 .
C4 C5 1.404(2) .
C5 C9 1.386(2) .
C5 H5 0.9500 .
C6 C10 1.3812(19) .
C6 C16 1.405(2) 5_766
C6 N24 1.475(2) .
C7 C9 1.403(2) .
C7 C12 1.407(2) .
C8 C19 1.396(2) .
C8 C18 1.399(2) .
C9 H9 0.9500 .
C10 C16 1.402(2) .
C10 H10 0.9500 .
C11 C22 1.387(2) .
C11 C19 1.387(2) .
C11 H11 0.9500 .
C12 H12 0.9500 .
O13 N24 1.2248(19) .
C14 C25 1.392(2) .
C14 C23 1.397(2) .
C14 H14 0.9500 .
C15 C27 1.379(3) .
C15 C25 1.391(3) .
C15 H15 0.9500 .
C16 C6 1.405(2) 5_766
C16 C17 1.472(2) .
C17 H17 0.9500 .
C18 C26 1.395(2) .
C18 H18 0.9500 .
C19 H19 0.9500 .
O20 N24 1.226(2) .
C21 C23 1.392(2) .
C21 C27 1.401(2) .
C21 H21 0.9500 .
C22 C26 1.383(2) .
C22 H22 0.9500 .
C25 H25 0.9500 .
C26 H26 0.9600 .
C27 H27 0.9500 .

loop_
_geom_torsion_atom_site_label_1
_geom_torsion_atom_site_label_2
_geom_torsion_atom_site_label_3
_geom_torsion_atom_site_label_4
_geom_torsion
_geom_torsion_site_symmetry_1
_geom_torsion_site_symmetry_4
C12 C3 C4 C5 -1.5(2) . .
C12 C3 C4 C2 -178.30(14) . .
C17 C2 C4 C5 -160.00(15) . .
C17 C2 C4 C3 16.7(2) . .
C3 C4 C5 C9 0.2(2) . .
C2 C4 C5 C9 177.10(14) . .
C23 N1 C7 C9 154.31(14) . .
C8 N1 C7 C9 -27.7(2) . .
C23 N1 C7 C12 -25.9(2) . .
C8 N1 C7 C12 152.09(14) . .
C7 N1 C8 C19 137.86(15) . .
C23 N1 C8 C19 -44.1(2) . .
C7 N1 C8 C18 -42.6(2) . .
C23 N1 C8 C18 135.50(15) . .
C4 C5 C9 C7 2.0(2) . .
N1 C7 C9 C5 176.94(14) . .
C12 C7 C9 C5 -2.8(2) . .
C16 C6 C10 C16 0.7(3) 5_766 .
N24 C6 C10 C16 -174.99(13) . .
C4 C3 C12 C7 0.6(2) . .
C9 C7 C12 C3 1.5(2) . .
N1 C7 C12 C3 -178.22(14) . .
C6 C10 C16 C6 -0.6(2) . 5_766
C6 C10 C16 C17 176.71(14) . .
C4 C2 C17 C16 179.48(14) . .
C6 C16 C17 C2 -155.33(15) 5_766 .
C10 C16 C17 C2 27.6(2) . .
C19 C8 C18 C26 -0.3(2) . .
N1 C8 C18 C26 -179.83(14) . .
C22 C11 C19 C8 1.2(3) . .
C18 C8 C19 C11 -1.3(2) . .
N1 C8 C19 C11 178.23(15) . .
C19 C11 C22 C26 0.5(3) . .
C27 C21 C23 C14 -0.7(2) . .
C27 C21 C23 N1 179.86(14) . .
C25 C14 C23 C21 1.0(2) . .
C25 C14 C23 N1 -179.58(14) . .
C7 N1 C23 C21 -42.9(2) . .
C8 N1 C23 C21 139.03(15) . .
C7 N1 C23 C14 137.67(15) . .
C8 N1 C23 C14 -40.4(2) . .
C10 C6 N24 O13 137.62(16) . .
C16 C6 N24 O13 -38.3(2) 5_766 .
C10 C6 N24 O20 -40.4(2) . .
C16 C6 N24 O20 143.67(16) 5_766 .
C27 C15 C25 C14 -0.4(3) . .
C23 C14 C25 C15 -0.5(3) . .
C11 C22 C26 C18 -2.2(3) . .
C8 C18 C26 C22 2.0(2) . .
C25 C15 C27 C21 0.6(3) . .
C23 C21 C27 C15 -0.1(3) . .
